data_1565791
loop_
_publ_author_name
'Willauer, Aur\'elien R.'
'Douair, Iskander'
'Chauvin, Anne-Sophie'
'Fadaei-Tirani, Farzaneh'
'B\"unzli, Jean-Claude G.'
'Maron, Laurent'
'Mazzanti, Marinella'

_publ_section_title
;
 Structure, reactivity and luminescence studies of triphenylsiloxide
 complexes of tetravalent lanthanides
;
_journal_issue 3
_journal_name_full 'Chemical Science'
_journal_page_first 681
_journal_page_last 691
_journal_paper_doi 10.1039/D1SC05517H
_journal_volume 13
_journal_year 2022
_chemical_formula_moiety 'C80 H76 O6 Si4 Tb, C4 H8 O'
_chemical_formula_sum 'C84 H84 O7 Si4 Tb'
_chemical_formula_weight 1476.79
_space_group_crystal_system monoclinic
_space_group_IT_number 15
_space_group_name_Hall '-C 2yc'
_space_group_name_H-M_alt 'C 1 2/c 1'
_atom_sites_solution_hydrogens geom
_atom_sites_solution_primary dual
_audit_creation_date 2021-07-21
_audit_creation_method
;
Olex2 1.3
(compiled 2020.11.12 svn.r5f609507 for OlexSys, GUI svn.r6272)
;
_audit_update_record
;
2021-08-22 deposited with the CCDC.	2021-12-16 downloaded from the CCDC.
;
_cell_angle_alpha 90
_cell_angle_beta 95.923(2)
_cell_angle_gamma 90
_cell_formula_units_Z 4
_cell_length_a 16.4450(4)
_cell_length_b 23.0841(7)
_cell_length_c 21.7459(6)
_cell_measurement_reflns_used 5910
_cell_measurement_temperature 140.00(10)
_cell_measurement_theta_max 71.6550
_cell_measurement_theta_min 3.2470
_cell_volume 8211.1(4)
_computing_cell_refinement 'CrysAlisPro 1.171.41.95a (Rigaku OD, 2021)'
_computing_data_collection 'CrysAlisPro 1.171.41.95a (Rigaku OD, 2021)'
_computing_data_reduction 'CrysAlisPro 1.171.41.95a (Rigaku OD, 2021)'
_computing_molecular_graphics 'Olex2 1.3 (Dolomanov et al., 2009)'
_computing_publication_material 'Olex2 1.3 (Dolomanov et al., 2009)'
_computing_structure_refinement 'SHELXL 2018/3 (Sheldrick, 2015)'
_computing_structure_solution 'SHELXT  (Sheldrick, 2015)'
_diffrn_ambient_environment N~2~
_diffrn_ambient_temperature 140.00(10)
_diffrn_detector 'CCD plate'
_diffrn_detector_area_resol_mean 10.2665
_diffrn_detector_type Atlas
_diffrn_measured_fraction_theta_full 1.000
_diffrn_measured_fraction_theta_max 0.981
_diffrn_measurement_details
;
List of Runs (angles in degrees, time in seconds):

  # Type    Start    End  Width  t~exp~   \w     \q     \k     \f   Frames
#--------------------------------------------------------------------------
  1  \w    -32.00  -6.00   1.00   10.00    --  -43.13 125.00 -60.00   26
  2  \w    -84.00 -53.00   1.00   10.00    --  -43.13 125.00 -60.00   31
  3  \w    -70.00  27.00   1.00   10.00    --  -43.13  57.00-120.00   97
  4  \w   -115.00 -21.00   1.00   10.00    --  -43.13 -57.00  90.00   94
  5  \w    -31.00  60.00   1.00   10.00    --   43.13 -37.00 -60.00   91
  6  \w    114.00 177.00   1.00   40.00    --  103.80  77.00-180.00   63
  7  \w     84.00 130.00   1.00   40.00    --  103.80 178.00 -90.00   46
  8  \w    109.00 171.00   1.00   40.00    --  103.80  77.00  30.00   62
  9  \w     81.00 106.00   1.00   40.00    --  103.80-111.00-180.00   25
 10  \w     35.00  61.00   1.00   40.00    --  103.80 -94.00   0.00   26
 11  \w     52.00 127.00   1.00   40.00    --  103.80 -61.00  30.00   75
 12  \w     43.00 107.00   1.00   40.00    --  103.80 -94.00 -60.00   64
 13  \w     25.00 156.00   1.00   40.00    --  103.80 -15.00  30.00  131
 14  \w     83.00 108.00   1.00   40.00    --  103.80-111.00  90.00   25
 15  \w    111.00 138.00   1.00   40.00    --  103.80  77.00-120.00   27
 16  \w     86.00 133.00   1.00   40.00    --  103.80 178.00 120.00   47
 17  \w    114.00 140.00   1.00   40.00    --  103.80 111.00   0.00   26
 18  \w    143.00 174.00   1.00   40.00    --  103.80 111.00   0.00   31
 19  \w     28.00 120.00   1.00   40.00    --  103.80 -30.00-120.00   92
 20  \w     81.00 107.00   1.00   40.00    --  103.80 -94.00   0.00   26
 21  \w     77.00 108.00   1.00   40.00    --  103.80-106.00-117.35   31
 22  \w     28.00  76.00   1.00   40.00    --  103.80-106.00-117.35   48
;
_diffrn_measurement_device 'four-circle diffractometer'
_diffrn_measurement_device_type 'SuperNova, Dual, Cu at home/near, Atlas'
_diffrn_measurement_method '\w scans'
_diffrn_orient_matrix_type 'CrysAlisPro convention (1999,Acta A55,543-557)'
_diffrn_orient_matrix_UB_11 0.0139686000
_diffrn_orient_matrix_UB_12 -0.0368207000
_diffrn_orient_matrix_UB_13 0.0592411000
_diffrn_orient_matrix_UB_21 -0.0026613000
_diffrn_orient_matrix_UB_22 0.0551846000
_diffrn_orient_matrix_UB_23 0.0395526000
_diffrn_orient_matrix_UB_31 -0.0931119000
_diffrn_orient_matrix_UB_32 -0.0071253000
_diffrn_orient_matrix_UB_33 0.0003247000
_diffrn_radiation_monochromator mirror
_diffrn_radiation_probe x-ray
_diffrn_radiation_type 'Cu K\a'
_diffrn_radiation_wavelength 1.54184
_diffrn_reflns_av_R_equivalents 0.0841
_diffrn_reflns_av_unetI/netI 0.0807
_diffrn_reflns_Laue_measured_fraction_full 1.000
_diffrn_reflns_Laue_measured_fraction_max 0.981
_diffrn_reflns_limit_h_max 13
_diffrn_reflns_limit_h_min -20
_diffrn_reflns_limit_k_max 27
_diffrn_reflns_limit_k_min -28
_diffrn_reflns_limit_l_max 26
_diffrn_reflns_limit_l_min -26
_diffrn_reflns_number 30838
_diffrn_reflns_point_group_measured_fraction_full 1.000
_diffrn_reflns_point_group_measured_fraction_max 0.981
_diffrn_reflns_theta_full 67.684
_diffrn_reflns_theta_max 72.561
_diffrn_reflns_theta_min 3.742
_diffrn_source 'micro-focus sealed X-ray tube'
_diffrn_source_type 'SuperNova (Cu) X-ray Source'
_exptl_absorpt_coefficient_mu 5.179
_exptl_absorpt_correction_T_max 0.831
_exptl_absorpt_correction_T_min 0.626
_exptl_absorpt_correction_type analytical
_exptl_absorpt_process_details
;
CrysAlisPro 1.171.41.95a (Rigaku Oxford Diffraction, 2021)
Analytical numeric absorption correction using a multifaceted crystal
model based on expressions derived by R.C. Clark & J.S. Reid.
(Clark, R. C. & Reid, J. S. (1995). Acta Cryst. A51, 887-897)
Empirical absorption correction using spherical harmonics,
implemented in SCALE3 ABSPACK scaling algorithm.
;
_exptl_crystal_colour 'clear intense orange'
_exptl_crystal_density_diffrn 1.195
_exptl_crystal_description prism
_exptl_crystal_F_000 3060
_exptl_crystal_size_max 0.137
_exptl_crystal_size_mid 0.064
_exptl_crystal_size_min 0.045
_refine_diff_density_max 0.935
_refine_diff_density_min -0.656
_refine_diff_density_rms 0.069
_refine_ls_extinction_method none
_refine_ls_goodness_of_fit_ref 0.924
_refine_ls_hydrogen_treatment constr
_refine_ls_matrix_type full
_refine_ls_number_parameters 453
_refine_ls_number_reflns 8008
_refine_ls_number_restraints 93
_refine_ls_restrained_S_all 0.927
_refine_ls_R_factor_all 0.0699
_refine_ls_R_factor_gt 0.0426
_refine_ls_shift/su_max 0.002
_refine_ls_shift/su_mean 0.000
_refine_ls_structure_factor_coef Fsqd
_refine_ls_weighting_details 'w=1/[\s^2^(Fo^2^)+(0.0471P)^2^] where P=(Fo^2^+2Fc^2^)/3'
_refine_ls_weighting_scheme calc
_refine_ls_wR_factor_gt 0.0904
_refine_ls_wR_factor_ref 0.0988
_reflns_Friedel_coverage 0.000
_reflns_number_gt 5726
_reflns_number_total 8008
_reflns_threshold_expression 'I > 2\s(I)'
_cod_data_source_file d1sc05517h2.cif
_cod_data_source_block aw778
_cod_depositor_comments 'Adding full bibliography for 1565790--1565796.cif.'
_cod_database_code 1565791
_shelx_shelxl_version_number 2018/3
_chemical_oxdiff_formula 'C92 H100 O9 Si4 Tb1'
_shelx_space_group_comment
;
The symmetry employed for this shelxl refinement is uniquely defined
by the following loop, which should always be used as a source of
symmetry information in preference to the above space-group names.
They are only intended as comments.
;
_shelx_estimated_absorpt_t_max 0.800
_shelx_estimated_absorpt_t_min 0.537
_reflns_odcompleteness_completeness 99.99
_reflns_odcompleteness_iscentric 1
_reflns_odcompleteness_theta 66.97
_olex2_refinement_description
;
1. Fixed Uiso
 At 1.2 times of:
  All C(H) groups, All C(H,H) groups, All C(H,H,H,H) groups
2. Restrained distances
 C38-C37 \\sim C41-C37 \\sim C39-C38 \\sim C42-C41 \\sim C40-C39 \\sim C42-C40
 with sigma of 0.02
3. Uiso/Uaniso restraints and constraints
O3 \\sim C37 \\sim C38 \\sim C41 \\sim C42 \\sim C39 \\sim C40: within 2A with
sigma of 0.02 and sigma for terminal atoms of 0.04 within 2A
Uanis(O4) \\sim Ueq: with sigma of 0.01 and sigma for terminal atoms of 0.02
4. Others
 Sof(H37C)=Sof(H37D)=Sof(H40C)=Sof(H40D)=Sof(C41)=Sof(H41A)=Sof(H41B)=Sof(C42)=
 Sof(H42A)=Sof(H42B)=1-FVAR(1)
 Sof(H37A)=Sof(H37B)=Sof(C38)=Sof(H38A)=Sof(H38B)=Sof(C39)=Sof(H39A)=Sof(H39B)=
 Sof(H40A)=Sof(H40B)=FVAR(1)
5.a Secondary CH2 refined with riding coordinates:
 C37(H37A,H37B), C37(H37C,H37D), C38(H38A,H38B), C39(H39A,H39B), C40(H40A,
 H40B), C40(H40C,H40D), C41(H41A,H41B), C42(H42A,H42B), C43(H43A,H43B),
 C44(H44A,H44B)
5.b Aromatic/amide H refined with riding coordinates:
 C2(H2), C3(H3), C4(H4), C5(H5), C6(H6), C8(H8), C9(H9), C10(H10), C11(H11),
 C12(H12), C14(H14), C15(H15), C16(H16), C17(H17), C18(H18), C20(H20), C21(H21),
  C22(H22), C23(H23), C24(H24), C26(H26), C27(H27), C28(H28), C29(H29),
 C30(H30), C32(H32), C33(H33), C34(H34), C35(H35), C36(H36)
;
_smtbx_masks_special_details
;
A solvent mask was calculated and 312 electrons were 
found in a volume of 1350\%A^3^ in 1 void per unit cell. 
This is consistent with the presence of 
1[C4H8O] per Asymmetric Unit 
which account for 320 electrons 
per unit cell.
;
_smtbx_masks_void_probe_radius 1.2
_smtbx_masks_void_truncation_radius 1.2
_olex2_date_sample_data_collection 2021-01-22
_olex2_submission_special_instructions 'No special instructions were received'
_oxdiff_exptl_absorpt_empirical_details
;
Empirical correction (ABSPACK) includes:
- Absorption correction using spherical harmonics
- Frame scaling
- Detector area scaling
- B-factor correction
;
_oxdiff_exptl_absorpt_empirical_full_max 1.187
_oxdiff_exptl_absorpt_empirical_full_min 0.765

loop_
_space_group_symop_operation_xyz
'x, y, z'
'-x, y, -z+1/2'
'x+1/2, y+1/2, z'
'-x+1/2, y+1/2, -z+1/2'
'-x, -y, -z'
'x, -y, z-1/2'
'-x+1/2, -y+1/2, -z'
'x+1/2, -y+1/2, z-1/2'

loop_
_atom_site_label
_atom_site_type_symbol
_atom_site_fract_x
_atom_site_fract_y
_atom_site_fract_z
_atom_site_U_iso_or_equiv
_atom_site_adp_type
_atom_site_occupancy
_atom_site_site_symmetry_order
_atom_site_calc_flag
_atom_site_refinement_flags_posn
_atom_site_refinement_flags_adp
_atom_site_refinement_flags_occupancy
_atom_site_disorder_assembly
_atom_site_disorder_group
Tb1 Tb 0.500000 0.22771(2) 0.250000 0.02624(9) Uani 1 2 d S T P . .
Si1 Si 0.33676(6) 0.11921(4) 0.23797(4) 0.0273(2) Uani 1 1 d . . . . .
Si2 Si 0.49179(6) 0.26475(4) 0.41436(4) 0.0293(2) Uani 1 1 d . . . . .
O1 O 0.40725(15) 0.16818(11) 0.24166(11) 0.0312(5) Uani 1 1 d . . . . .
O2 O 0.49844(15) 0.24554(11) 0.34398(11) 0.0343(6) Uani 1 1 d . . . . .
O3 O 0.59894(17) 0.30411(12) 0.25778(13) 0.0409(6) Uani 1 1 d . U . . .
C1 C 0.3569(2) 0.06123(16) 0.18097(15) 0.0306(8) Uani 1 1 d . . . . .
C2 C 0.4363(2) 0.05097(17) 0.16672(16) 0.0351(8) Uani 1 1 d . . . . .
H2 H 0.479564 0.074838 0.184494 0.042 Uiso 1 1 calc R U . . .
C3 C 0.4533(3) 0.00653(19) 0.12706(18) 0.0427(10) Uani 1 1 d . . . . .
H3 H 0.507535 0.000841 0.116858 0.051 Uiso 1 1 calc R U . . .
C4 C 0.3912(3) -0.02935(19) 0.10250(18) 0.0482(11) Uani 1 1 d . . . . .
H4 H 0.402950 -0.060268 0.075978 0.058 Uiso 1 1 calc R U . . .
C5 C 0.3120(3) -0.0206(2) 0.11624(19) 0.0479(10) Uani 1 1 d . . . . .
H5 H 0.269317 -0.045409 0.099409 0.058 Uiso 1 1 calc R U . . .
C6 C 0.2955(3) 0.02479(17) 0.15486(18) 0.0384(9) Uani 1 1 d . . . . .
H6 H 0.240799 0.031115 0.163684 0.046 Uiso 1 1 calc R U . . .
C7 C 0.2357(2) 0.15356(16) 0.21363(16) 0.0311(8) Uani 1 1 d . . . . .
C8 C 0.2132(3) 0.16899(19) 0.15249(19) 0.0429(9) Uani 1 1 d . . . . .
H8 H 0.247137 0.157511 0.121858 0.051 Uiso 1 1 calc R U . . .
C9 C 0.1434(3) 0.2003(2) 0.1346(2) 0.0531(11) Uani 1 1 d . . . . .
H9 H 0.129925 0.210178 0.092374 0.064 Uiso 1 1 calc R U . . .
C10 C 0.0934(3) 0.2172(2) 0.1785(2) 0.0500(11) Uani 1 1 d . . . . .
H10 H 0.045137 0.238758 0.166577 0.060 Uiso 1 1 calc R U . . .
C11 C 0.1133(3) 0.2026(2) 0.2399(2) 0.0497(11) Uani 1 1 d . . . . .
H11 H 0.079056 0.214391 0.270269 0.060 Uiso 1 1 calc R U . . .
C12 C 0.1836(2) 0.17082(18) 0.25703(18) 0.0378(9) Uani 1 1 d . . . . .
H12 H 0.196590 0.160551 0.299203 0.045 Uiso 1 1 calc R U . . .
C13 C 0.3329(2) 0.08519(16) 0.31581(16) 0.0297(7) Uani 1 1 d . . . . .
C14 C 0.3707(2) 0.11022(16) 0.36943(16) 0.0319(8) Uani 1 1 d . . . . .
H14 H 0.400902 0.145002 0.366420 0.038 Uiso 1 1 calc R U . . .
C15 C 0.3656(2) 0.08580(17) 0.42744(16) 0.0337(8) Uani 1 1 d . . . . .
H15 H 0.391752 0.104078 0.463310 0.040 Uiso 1 1 calc R U . . .
C16 C 0.3228(2) 0.03542(17) 0.43283(17) 0.0373(9) Uani 1 1 d . . . . .
H16 H 0.318617 0.018921 0.472408 0.045 Uiso 1 1 calc R U . . .
C17 C 0.2856(3) 0.00860(19) 0.37996(19) 0.0473(11) Uani 1 1 d . . . . .
H17 H 0.256540 -0.026656 0.383287 0.057 Uiso 1 1 calc R U . . .
C18 C 0.2909(3) 0.03351(18) 0.32198(18) 0.0430(10) Uani 1 1 d . . . . .
H18 H 0.265284 0.014867 0.286120 0.052 Uiso 1 1 calc R U . . .
C19 C 0.3846(2) 0.28850(16) 0.42548(18) 0.0361(9) Uani 1 1 d . . . . .
C20 C 0.3186(2) 0.2687(2) 0.38663(19) 0.0424(9) Uani 1 1 d . . . . .
H20 H 0.328250 0.244976 0.352443 0.051 Uiso 1 1 calc R U . . .
C21 C 0.2394(3) 0.2825(2) 0.3961(2) 0.0572(12) Uani 1 1 d . . . . .
H21 H 0.195089 0.268246 0.368781 0.069 Uiso 1 1 calc R U . . .
C22 C 0.2250(3) 0.3171(2) 0.4456(3) 0.0583(13) Uani 1 1 d . . . . .
H22 H 0.170442 0.326721 0.452393 0.070 Uiso 1 1 calc R U . . .
C23 C 0.2889(3) 0.3377(2) 0.4849(2) 0.0570(12) Uani 1 1 d . . . . .
H23 H 0.278673 0.361380 0.518988 0.068 Uiso 1 1 calc R U . . .
C24 C 0.3685(3) 0.32391(19) 0.4750(2) 0.0450(10) Uani 1 1 d . . . . .
H24 H 0.412646 0.338675 0.502081 0.054 Uiso 1 1 calc R U . . .
C25 C 0.5201(2) 0.20255(16) 0.46801(16) 0.0308(8) Uani 1 1 d . . . . .
C26 C 0.5032(2) 0.20356(17) 0.52964(17) 0.0367(8) Uani 1 1 d . . . . .
H26 H 0.473947 0.235368 0.544207 0.044 Uiso 1 1 calc R U . . .
C27 C 0.5283(3) 0.15908(18) 0.56985(18) 0.0437(10) Uani 1 1 d . . . . .
H27 H 0.516381 0.160809 0.611649 0.052 Uiso 1 1 calc R U . . .
C28 C 0.5701(2) 0.11255(18) 0.54983(19) 0.0422(9) Uani 1 1 d . . . . .
H28 H 0.587682 0.082268 0.577664 0.051 Uiso 1 1 calc R U . . .
C29 C 0.5865(2) 0.11005(18) 0.4886(2) 0.0417(9) Uani 1 1 d . . . . .
H29 H 0.614305 0.077528 0.474134 0.050 Uiso 1 1 calc R U . . .
C30 C 0.5623(2) 0.15482(18) 0.44873(18) 0.0370(9) Uani 1 1 d . . . . .
H30 H 0.574862 0.152933 0.407095 0.044 Uiso 1 1 calc R U . . .
C31 C 0.5676(2) 0.32343(18) 0.43949(17) 0.0367(9) Uani 1 1 d . . . . .
C32 C 0.6469(3) 0.3078(2) 0.46331(19) 0.0469(10) Uani 1 1 d . . . . .
H32 H 0.660741 0.267838 0.466436 0.056 Uiso 1 1 calc R U . . .
C33 C 0.7060(3) 0.3486(2) 0.4825(2) 0.0594(14) Uani 1 1 d . . . . .
H33 H 0.759643 0.336558 0.497457 0.071 Uiso 1 1 calc R U . . .
C34 C 0.6869(3) 0.4057(2) 0.4797(2) 0.0627(14) Uani 1 1 d . . . . .
H34 H 0.726601 0.433836 0.493978 0.075 Uiso 1 1 calc R U . . .
C35 C 0.6097(4) 0.4228(2) 0.4562(3) 0.0659(14) Uani 1 1 d . . . . .
H35 H 0.596572 0.462867 0.453764 0.079 Uiso 1 1 calc R U . . .
C36 C 0.5512(3) 0.3821(2) 0.4361(2) 0.0518(11) Uani 1 1 d . . . . .
H36 H 0.498429 0.394834 0.419651 0.062 Uiso 1 1 calc R U . . .
C37 C 0.6018(3) 0.35882(19) 0.2245(2) 0.0585(12) Uani 1 1 d D U . . .
H37A H 0.545548 0.371863 0.210628 0.070 Uiso 0.224(15) 1 calc R U P A 1
H37B H 0.631379 0.353417 0.187519 0.070 Uiso 0.224(15) 1 calc R U P A 1
H37C H 0.557015 0.384779 0.234373 0.070 Uiso 0.776(15) 1 calc R U P A 2
H37D H 0.596854 0.352138 0.179315 0.070 Uiso 0.776(15) 1 calc R U P A 2
C38 C 0.6439(17) 0.4032(9) 0.2655(11) 0.058(5) Uani 0.224(15) 1 d D U P A 1
H38A H 0.610081 0.418057 0.297124 0.070 Uiso 0.224(15) 1 calc R U P A 1
H38B H 0.666478 0.435545 0.242666 0.070 Uiso 0.224(15) 1 calc R U P A 1
C39 C 0.7084(19) 0.3598(7) 0.2909(17) 0.062(5) Uani 0.224(15) 1 d D U P A 1
H39A H 0.733261 0.373562 0.331689 0.075 Uiso 0.224(15) 1 calc R U P A 1
H39B H 0.752051 0.358239 0.262868 0.075 Uiso 0.224(15) 1 calc R U P A 1
C40 C 0.6751(2) 0.29885(19) 0.2983(2) 0.0448(10) Uani 1 1 d D U . . .
H40A H 0.711575 0.268911 0.283547 0.054 Uiso 0.224(15) 1 calc R U P A 1
H40B H 0.665171 0.290550 0.341520 0.054 Uiso 0.224(15) 1 calc R U P A 1
H40C H 0.715575 0.276043 0.277794 0.054 Uiso 0.776(15) 1 calc R U P A 2
H40D H 0.665182 0.279211 0.337262 0.054 Uiso 0.776(15) 1 calc R U P A 2
C41 C 0.6840(6) 0.3848(4) 0.2464(4) 0.069(2) Uani 0.776(15) 1 d D U P A 2
H41A H 0.680617 0.427557 0.248016 0.083 Uiso 0.776(15) 1 calc R U P A 2
H41B H 0.725388 0.373777 0.218487 0.083 Uiso 0.776(15) 1 calc R U P A 2
C42 C 0.7060(6) 0.3596(3) 0.3112(3) 0.0517(19) Uani 0.776(15) 1 d D U P A 2
H42A H 0.765627 0.360554 0.323695 0.062 Uiso 0.776(15) 1 calc R U P A 2
H42B H 0.676680 0.379328 0.342745 0.062 Uiso 0.776(15) 1 calc R U P A 2
O4 O 0.000000 0.3192(2) 0.250000 0.100(2) Uani 1 2 d S TU P . .
C43 C 0.0437(3) 0.41396(19) 0.2418(2) 0.0508(11) Uani 1 1 d . . . . .
H43A H 0.046082 0.420626 0.197073 0.061 Uiso 1 1 calc R U . . .
H43B H 0.077051 0.443687 0.265600 0.061 Uiso 1 1 calc R U . . .
C44 C 0.0712(3) 0.3541(2) 0.2602(3) 0.0676(15) Uani 1 1 d . . . . .
H44A H 0.113877 0.340559 0.234624 0.081 Uiso 1 1 calc R U . . .
H44B H 0.093509 0.353008 0.304260 0.081 Uiso 1 1 calc R U . . .

loop_
_atom_site_aniso_label
_atom_site_aniso_U_11
_atom_site_aniso_U_22
_atom_site_aniso_U_33
_atom_site_aniso_U_23
_atom_site_aniso_U_13
_atom_site_aniso_U_12
Tb1 0.02966(16) 0.02902(16) 0.02013(14) 0.000 0.00295(10) 0.000
Si1 0.0278(5) 0.0311(5) 0.0227(4) 0.0001(4) 0.0018(4) -0.0016(4)
Si2 0.0327(5) 0.0332(5) 0.0221(4) -0.0032(4) 0.0038(4) -0.0009(4)
O1 0.0321(12) 0.0344(14) 0.0270(12) 0.0008(10) 0.0021(10) -0.0034(11)
O2 0.0390(13) 0.0398(14) 0.0241(13) -0.0026(10) 0.0034(11) 0.0024(11)
O3 0.0435(15) 0.0402(15) 0.0385(15) 0.0024(12) 0.0018(12) -0.0134(12)
C1 0.038(2) 0.034(2) 0.0199(16) 0.0029(14) 0.0021(14) -0.0008(16)
C2 0.043(2) 0.037(2) 0.0268(18) 0.0029(15) 0.0070(16) 0.0021(17)
C3 0.052(2) 0.047(2) 0.031(2) 0.0000(17) 0.0112(18) 0.012(2)
C4 0.080(3) 0.039(2) 0.0261(19) -0.0028(17) 0.007(2) 0.020(2)
C5 0.061(3) 0.043(2) 0.038(2) -0.0083(18) -0.004(2) -0.004(2)
C6 0.045(2) 0.036(2) 0.034(2) -0.0035(16) 0.0007(17) -0.0023(17)
C7 0.0327(19) 0.0318(19) 0.0288(17) 0.0004(14) 0.0034(15) -0.0014(15)
C8 0.045(2) 0.052(3) 0.032(2) 0.0040(18) 0.0055(17) 0.0086(19)
C9 0.053(3) 0.068(3) 0.038(2) 0.009(2) 0.002(2) 0.016(2)
C10 0.043(2) 0.058(3) 0.049(2) 0.013(2) 0.0052(19) 0.016(2)
C11 0.046(2) 0.059(3) 0.046(2) 0.005(2) 0.013(2) 0.012(2)
C12 0.040(2) 0.043(2) 0.0315(19) 0.0039(16) 0.0071(16) 0.0028(17)
C13 0.0278(17) 0.0340(19) 0.0272(17) 0.0002(14) 0.0028(14) -0.0018(15)
C14 0.0363(19) 0.0303(19) 0.0292(18) 0.0009(14) 0.0045(15) -0.0031(15)
C15 0.041(2) 0.040(2) 0.0206(16) -0.0014(15) 0.0037(15) -0.0043(17)
C16 0.051(2) 0.039(2) 0.0236(17) 0.0048(15) 0.0076(16) 0.0013(18)
C17 0.062(3) 0.044(2) 0.036(2) 0.0067(18) 0.0034(19) -0.024(2)
C18 0.054(2) 0.045(2) 0.0288(19) -0.0020(17) 0.0007(17) -0.0150(19)
C19 0.042(2) 0.033(2) 0.0334(19) -0.0013(15) 0.0063(16) 0.0006(16)
C20 0.037(2) 0.043(2) 0.047(2) -0.006(2) 0.0023(16) 0.0010(19)
C21 0.040(2) 0.055(3) 0.075(3) 0.000(2) -0.002(2) 0.002(2)
C22 0.036(2) 0.056(3) 0.086(4) 0.004(3) 0.019(2) 0.012(2)
C23 0.053(3) 0.056(3) 0.065(3) -0.004(2) 0.021(2) 0.012(2)
C24 0.046(2) 0.044(2) 0.046(2) -0.0093(19) 0.0106(19) 0.0020(19)
C25 0.0343(18) 0.0315(19) 0.0267(17) -0.0061(14) 0.0035(14) -0.0079(15)
C26 0.045(2) 0.037(2) 0.0292(19) -0.0039(16) 0.0067(16) -0.0047(17)
C27 0.059(3) 0.043(2) 0.030(2) 0.0051(17) 0.0073(18) -0.009(2)
C28 0.044(2) 0.040(2) 0.041(2) 0.0117(18) -0.0040(18) -0.0056(18)
C29 0.038(2) 0.035(2) 0.051(2) -0.0038(18) -0.0021(18) -0.0005(17)
C30 0.038(2) 0.042(2) 0.0311(19) -0.0061(17) 0.0050(16) -0.0022(17)
C31 0.043(2) 0.043(2) 0.0236(18) 0.0005(15) 0.0040(16) -0.0105(18)
C32 0.051(2) 0.051(3) 0.038(2) 0.0105(19) -0.0027(19) -0.016(2)
C33 0.055(3) 0.075(4) 0.045(3) 0.017(2) -0.008(2) -0.028(3)
C34 0.075(4) 0.065(3) 0.047(3) 0.001(2) 0.002(2) -0.037(3)
C35 0.082(4) 0.045(3) 0.073(4) -0.004(2) 0.018(3) -0.020(3)
C36 0.060(3) 0.039(3) 0.058(3) -0.001(2) 0.011(2) -0.007(2)
C37 0.077(3) 0.036(2) 0.063(3) 0.006(2) 0.004(3) -0.018(2)
C38 0.080(9) 0.044(8) 0.052(9) -0.010(7) 0.016(8) -0.021(8)
C39 0.070(9) 0.060(9) 0.056(10) -0.012(9) 0.002(9) -0.032(8)
C40 0.039(2) 0.055(3) 0.040(2) -0.0060(19) -0.0005(17) -0.0102(19)
C41 0.090(5) 0.052(4) 0.068(4) 0.000(4) 0.014(4) -0.033(4)
C42 0.059(4) 0.058(4) 0.040(4) -0.014(3) 0.011(3) -0.023(3)
O4 0.076(4) 0.050(3) 0.181(6) 0.000 0.049(4) 0.000
C43 0.069(3) 0.048(3) 0.037(2) -0.0054(19) 0.009(2) -0.011(2)
C44 0.058(3) 0.062(3) 0.088(4) 0.020(3) 0.028(3) 0.004(2)

loop_
_atom_type_symbol
_atom_type_description
_atom_type_scat_dispersion_real
_atom_type_scat_dispersion_imag
_atom_type_scat_source
C C 0.0181 0.0091 'International Tables Vol C Tables 4.2.6.8 and 6.1.1.4'
H H 0.0000 0.0000 'International Tables Vol C Tables 4.2.6.8 and 6.1.1.4'
O O 0.0492 0.0322 'International Tables Vol C Tables 4.2.6.8 and 6.1.1.4'
Si Si 0.2541 0.3302 'International Tables Vol C Tables 4.2.6.8 and 6.1.1.4'
Tb Tb -9.1472 9.1891 'International Tables Vol C Tables 4.2.6.8 and 6.1.1.4'

loop_
_exptl_crystal_face_index_h
_exptl_crystal_face_index_k
_exptl_crystal_face_index_l
_exptl_crystal_face_perp_dist
0 -1 0 0.0297
0 1 0 0.0165
0 -2 1 0.0427
0 2 -1 0.0378
-2 -2 1 0.0523
-2 2 -1 0.0533
1 0 0 0.0248
0 -1 1 0.0493
0 1 -1 0.0493
0 -1 -2 0.0689
0 1 2 0.0526
11 1 -3 0.0165
-2 6 13 0.0515
-11 -2 1 0.0410
-1 15 3 0.0164
0 -15 -3 0.0264

loop_
_geom_angle_atom_site_label_1
_geom_angle_atom_site_label_2
_geom_angle_atom_site_label_3
_geom_angle
_geom_angle_site_symmetry_1
_geom_angle_site_symmetry_3
_geom_angle_publ_flag
O1 Tb1 O1 95.66(14) 2_655 . ?
O1 Tb1 O2 97.74(10) . . ?
O1 Tb1 O2 97.47(10) 2_655 . ?
O1 Tb1 O2 97.47(10) . 2_655 ?
O1 Tb1 O2 97.74(10) 2_655 2_655 ?
O1 Tb1 O3 174.67(10) 2_655 2_655 ?
O1 Tb1 O3 174.68(10) . . ?
O1 Tb1 O3 89.63(10) . 2_655 ?
O1 Tb1 O3 89.63(10) 2_655 . ?
O2 Tb1 O2 157.26(14) 2_655 . ?
O2 Tb1 O3 81.20(10) 2_655 . ?
O2 Tb1 O3 82.09(10) . . ?
O2 Tb1 O3 81.20(10) . 2_655 ?
O2 Tb1 O3 82.09(10) 2_655 2_655 ?
O3 Tb1 O3 85.08(14) 2_655 . ?
O1 Si1 C1 110.94(15) . . ?
O1 Si1 C7 109.25(15) . . ?
O1 Si1 C13 109.84(15) . . ?
C7 Si1 C1 109.15(16) . . ?
C7 Si1 C13 108.80(16) . . ?
C13 Si1 C1 108.82(16) . . ?
O2 Si2 C19 111.01(16) . . ?
O2 Si2 C25 110.09(15) . . ?
O2 Si2 C31 111.50(15) . . ?
C25 Si2 C19 108.55(17) . . ?
C25 Si2 C31 104.79(17) . . ?
C31 Si2 C19 110.68(18) . . ?
Si1 O1 Tb1 176.94(16) . . ?
Si2 O2 Tb1 174.35(16) . . ?
C37 O3 Tb1 131.3(3) . . ?
C37 O3 C40 107.5(3) . . ?
C40 O3 Tb1 121.1(2) . . ?
C2 C1 Si1 120.1(3) . . ?
C6 C1 Si1 122.1(3) . . ?
C6 C1 C2 117.7(3) . . ?
C3 C2 C1 121.2(4) . . ?
C4 C3 C2 119.7(4) . . ?
C3 C4 C5 120.4(4) . . ?
C4 C5 C6 119.3(4) . . ?
C5 C6 C1 121.7(4) . . ?
C8 C7 Si1 121.5(3) . . ?
C8 C7 C12 116.8(3) . . ?
C12 C7 Si1 121.3(3) . . ?
C9 C8 C7 122.5(4) . . ?
C8 C9 C10 119.4(4) . . ?
C9 C10 C11 120.1(4) . . ?
C10 C11 C12 119.7(4) . . ?
C11 C12 C7 121.5(4) . . ?
C14 C13 Si1 122.0(3) . . ?
C14 C13 C18 117.3(3) . . ?
C18 C13 Si1 120.6(3) . . ?
C13 C14 C15 121.9(3) . . ?
C16 C15 C14 120.0(3) . . ?
C15 C16 C17 119.5(3) . . ?
C16 C17 C18 120.0(4) . . ?
C13 C18 C17 121.2(4) . . ?
C20 C19 Si2 120.7(3) . . ?
C20 C19 C24 117.7(4) . . ?
C24 C19 Si2 121.5(3) . . ?
C21 C20 C19 121.8(4) . . ?
C20 C21 C22 119.4(4) . . ?
C23 C22 C21 120.3(4) . . ?
C22 C23 C24 120.0(5) . . ?
C23 C24 C19 120.7(4) . . ?
C26 C25 Si2 121.5(3) . . ?
C30 C25 Si2 121.2(3) . . ?
C30 C25 C26 117.3(4) . . ?
C27 C26 C25 121.2(4) . . ?
C28 C27 C26 120.5(4) . . ?
C27 C28 C29 119.4(4) . . ?
C30 C29 C28 120.0(4) . . ?
C29 C30 C25 121.6(4) . . ?
C32 C31 Si2 119.0(3) . . ?
C36 C31 Si2 124.8(3) . . ?
C36 C31 C32 116.2(4) . . ?
C33 C32 C31 122.2(5) . . ?
C34 C33 C32 119.7(5) . . ?
C33 C34 C35 119.7(4) . . ?
C34 C35 C36 120.5(5) . . ?
C31 C36 C35 121.5(5) . . ?
O3 C37 C38 109.7(10) . . ?
O3 C37 C41 105.1(4) . . ?
C37 C38 C39 91.6(18) . . ?
C38 C39 C40 113.7(18) . . ?
O3 C40 C39 98.9(12) . . ?
O3 C40 C42 106.7(4) . . ?
C37 C41 C42 104.9(6) . . ?
C40 C42 C41 97.9(5) . . ?
C44 O4 C44 110.9(6) . 2 ?
C44 C43 C43 101.8(3) . 2 ?
O4 C44 C43 105.1(4) . . ?

loop_
_geom_bond_atom_site_label_1
_geom_bond_atom_site_label_2
_geom_bond_distance
_geom_bond_site_symmetry_2
_geom_bond_publ_flag
Tb1 O1 2.047(2) 2_655 ?
Tb1 O1 2.047(2) . ?
Tb1 O2 2.087(2) 2_655 ?
Tb1 O2 2.087(2) . ?
Tb1 O3 2.394(3) 2_655 ?
Tb1 O3 2.394(3) . ?
Si1 O1 1.615(3) . ?
Si1 C1 1.877(4) . ?
Si1 C7 1.867(4) . ?
Si1 C13 1.873(4) . ?
Si2 O2 1.608(2) . ?
Si2 C19 1.886(4) . ?
Si2 C25 1.878(4) . ?
Si2 C31 1.883(4) . ?
O3 C37 1.459(5) . ?
O3 C40 1.459(5) . ?
C1 C2 1.393(5) . ?
C1 C6 1.390(5) . ?
C2 C3 1.387(5) . ?
C3 C4 1.379(7) . ?
C4 C5 1.380(7) . ?
C5 C6 1.387(6) . ?
C7 C8 1.389(5) . ?
C7 C12 1.397(5) . ?
C8 C9 1.377(6) . ?
C9 C10 1.380(6) . ?
C10 C11 1.383(6) . ?
C11 C12 1.388(6) . ?
C13 C14 1.389(5) . ?
C13 C18 1.393(5) . ?
C14 C15 1.392(5) . ?
C15 C16 1.371(6) . ?
C16 C17 1.391(6) . ?
C17 C18 1.397(5) . ?
C19 C20 1.381(6) . ?
C19 C24 1.398(5) . ?
C20 C21 1.377(6) . ?
C21 C22 1.381(7) . ?
C22 C23 1.370(7) . ?
C23 C24 1.385(6) . ?
C25 C26 1.397(5) . ?
C25 C30 1.390(5) . ?
C26 C27 1.384(6) . ?
C27 C28 1.370(6) . ?
C28 C29 1.386(6) . ?
C29 C30 1.381(6) . ?
C31 C32 1.401(6) . ?
C31 C36 1.382(6) . ?
C32 C33 1.386(6) . ?
C33 C34 1.356(8) . ?
C34 C35 1.376(8) . ?
C35 C36 1.383(7) . ?
C37 C38 1.481(13) . ?
C37 C41 1.510(8) . ?
C38 C39 1.520(15) . ?
C39 C40 1.524(15) . ?
C40 C42 1.508(8) . ?
C41 C42 1.532(9) . ?
O4 C44 1.420(6) . ?
O4 C44 1.420(6) 2 ?
C43 C43 1.516(9) 2 ?
C43 C44 1.495(7) . ?

loop_
_geom_torsion_atom_site_label_1
_geom_torsion_atom_site_label_2
_geom_torsion_atom_site_label_3
_geom_torsion_atom_site_label_4
_geom_torsion
_geom_torsion_site_symmetry_1
_geom_torsion_site_symmetry_2
_geom_torsion_site_symmetry_3
_geom_torsion_site_symmetry_4
_geom_torsion_publ_flag
Tb1 O3 C37 C38 148.2(13) . . . . ?
Tb1 O3 C37 C41 -174.5(5) . . . . ?
Tb1 O3 C40 C39 -174.0(14) . . . . ?
Tb1 O3 C40 C42 -158.6(4) . . . . ?
Si1 C1 C2 C3 176.8(3) . . . . ?
Si1 C1 C6 C5 -175.3(3) . . . . ?
Si1 C7 C8 C9 -172.3(4) . . . . ?
Si1 C7 C12 C11 172.0(3) . . . . ?
Si1 C13 C14 C15 177.9(3) . . . . ?
Si1 C13 C18 C17 -178.1(3) . . . . ?
Si2 C19 C20 C21 175.8(4) . . . . ?
Si2 C19 C24 C23 -175.5(4) . . . . ?
Si2 C25 C26 C27 -176.4(3) . . . . ?
Si2 C25 C30 C29 177.2(3) . . . . ?
Si2 C31 C32 C33 179.7(3) . . . . ?
Si2 C31 C36 C35 179.2(4) . . . . ?
O1 Si1 C1 C2 24.8(3) . . . . ?
O1 Si1 C1 C6 -159.6(3) . . . . ?
O1 Si1 C7 C8 76.8(4) . . . . ?
O1 Si1 C7 C12 -95.9(3) . . . . ?
O1 Si1 C13 C14 15.3(4) . . . . ?
O1 Si1 C13 C18 -165.4(3) . . . . ?
O2 Si2 C19 C20 24.5(4) . . . . ?
O2 Si2 C19 C24 -159.0(3) . . . . ?
O2 Si2 C25 C26 -166.3(3) . . . . ?
O2 Si2 C25 C30 16.8(3) . . . . ?
O2 Si2 C31 C32 -86.5(3) . . . . ?
O2 Si2 C31 C36 93.2(4) . . . . ?
O3 C37 C38 C39 42(2) . . . . ?
O3 C37 C41 C42 -26.5(9) . . . . ?
O3 C40 C42 C41 -39.5(8) . . . . ?
C1 Si1 C7 C8 -44.7(4) . . . . ?
C1 Si1 C7 C12 142.7(3) . . . . ?
C1 Si1 C13 C14 136.9(3) . . . . ?
C1 Si1 C13 C18 -43.7(4) . . . . ?
C1 C2 C3 C4 -1.9(6) . . . . ?
C2 C1 C6 C5 0.4(6) . . . . ?
C2 C3 C4 C5 1.2(6) . . . . ?
C3 C4 C5 C6 0.2(6) . . . . ?
C4 C5 C6 C1 -1.0(6) . . . . ?
C6 C1 C2 C3 1.0(5) . . . . ?
C7 Si1 C1 C2 145.3(3) . . . . ?
C7 Si1 C1 C6 -39.2(4) . . . . ?
C7 Si1 C13 C14 -104.3(3) . . . . ?
C7 Si1 C13 C18 75.1(4) . . . . ?
C7 C8 C9 C10 -0.2(8) . . . . ?
C8 C7 C12 C11 -1.0(6) . . . . ?
C8 C9 C10 C11 0.0(8) . . . . ?
C9 C10 C11 C12 -0.3(8) . . . . ?
C10 C11 C12 C7 0.8(7) . . . . ?
C12 C7 C8 C9 0.6(6) . . . . ?
C13 Si1 C1 C2 -96.1(3) . . . . ?
C13 Si1 C1 C6 79.4(3) . . . . ?
C13 Si1 C7 C8 -163.3(3) . . . . ?
C13 Si1 C7 C12 24.0(4) . . . . ?
C13 C14 C15 C16 0.4(6) . . . . ?
C14 C13 C18 C17 1.3(6) . . . . ?
C14 C15 C16 C17 0.8(6) . . . . ?
C15 C16 C17 C18 -1.0(7) . . . . ?
C16 C17 C18 C13 -0.1(7) . . . . ?
C18 C13 C14 C15 -1.5(6) . . . . ?
C19 Si2 C25 C26 -44.6(3) . . . . ?
C19 Si2 C25 C30 138.5(3) . . . . ?
C19 Si2 C31 C32 149.4(3) . . . . ?
C19 Si2 C31 C36 -30.9(4) . . . . ?
C19 C20 C21 C22 0.2(7) . . . . ?
C20 C19 C24 C23 1.0(6) . . . . ?
C20 C21 C22 C23 0.1(8) . . . . ?
C21 C22 C23 C24 0.2(8) . . . . ?
C22 C23 C24 C19 -0.8(7) . . . . ?
C24 C19 C20 C21 -0.7(7) . . . . ?
C25 Si2 C19 C20 -96.6(4) . . . . ?
C25 Si2 C19 C24 79.8(4) . . . . ?
C25 Si2 C31 C32 32.5(4) . . . . ?
C25 Si2 C31 C36 -147.7(4) . . . . ?
C25 C26 C27 C28 -0.4(6) . . . . ?
C26 C25 C30 C29 0.2(6) . . . . ?
C26 C27 C28 C29 -0.6(6) . . . . ?
C27 C28 C29 C30 1.5(6) . . . . ?
C28 C29 C30 C25 -1.2(6) . . . . ?
C30 C25 C26 C27 0.7(6) . . . . ?
C31 Si2 C19 C20 148.9(3) . . . . ?
C31 Si2 C19 C24 -34.7(4) . . . . ?
C31 Si2 C25 C26 73.7(3) . . . . ?
C31 Si2 C25 C30 -103.3(3) . . . . ?
C31 C32 C33 C34 1.6(7) . . . . ?
C32 C31 C36 C35 -1.0(7) . . . . ?
C32 C33 C34 C35 -1.9(8) . . . . ?
C33 C34 C35 C36 0.9(8) . . . . ?
C34 C35 C36 C31 0.7(8) . . . . ?
C36 C31 C32 C33 -0.1(6) . . . . ?
C37 O3 C40 C39 9.7(15) . . . . ?
C37 O3 C40 C42 25.1(5) . . . . ?
C37 C38 C39 C40 -36(3) . . . . ?
C37 C41 C42 C40 39.6(9) . . . . ?
C38 C39 C40 O3 18(3) . . . . ?
C40 O3 C37 C38 -36.0(14) . . . . ?
C40 O3 C37 C41 1.2(6) . . . . ?
C43 C43 C44 O4 31.7(6) 2 . . . ?
C44 O4 C44 C43 -12.5(2) 2 . . . ?

loop_
_exptl_oxdiff_crystal_face_indexfrac_h
_exptl_oxdiff_crystal_face_indexfrac_k
_exptl_oxdiff_crystal_face_indexfrac_l
_exptl_oxdiff_crystal_face_x
_exptl_oxdiff_crystal_face_y
_exptl_oxdiff_crystal_face_z
0.0003 -1.0003 0.0004 0.0369 -0.0552 0.0071
-0.0003 1.0003 -0.0004 -0.0369 0.0552 -0.0071
0.0006 -2.0003 1.0018 0.1330 -0.0708 0.0145
-0.0006 2.0003 -1.0018 -0.1330 0.0708 -0.0145
-2.0008 -2.0011 1.0017 0.1051 -0.0655 0.2009
-2.0020 1.9994 -1.0018 -0.1609 0.0760 0.1718
1.0007 0.0004 0.0000 0.0140 -0.0026 -0.0932
0.0003 -1.0000 1.0014 0.0961 -0.0156 0.0074
-0.0003 1.0000 -1.0014 -0.0961 0.0156 -0.0074
0.0002 -1.0008 -2.0015 -0.0817 -0.1344 0.0065
-0.0002 1.0008 2.0015 0.0817 0.1344 -0.0065
10.6075 1.0303 -2.6684 -0.0478 -0.0769 -0.9959
-2.2116 5.8981 12.8769 0.5148 0.8407 0.1681
-10.5778 -1.9078 0.8865 -0.0250 -0.0421 0.9988
-1.2062 14.6045 2.8953 -0.3831 0.9237 0.0092
-0.1181 -14.7065 -2.6876 0.3806 -0.9176 0.1149

loop_
_smtbx_masks_void_nr
_smtbx_masks_void_average_x
_smtbx_masks_void_average_y
_smtbx_masks_void_average_z
_smtbx_masks_void_volume
_smtbx_masks_void_count_electrons
_smtbx_masks_void_content
1 0.000 0.000 -0.364 675.0 156.2 '4 THF'
2 0.000 0.500 0.000 7.3 0.0 ?
3 0.000 0.500 0.500 7.3 0.0 ?
4 0.500 0.500 -0.955 675.0 156.2 '4 THF'
5 0.500 0.000 0.000 7.3 0.0 ?
6 0.500 0.000 0.500 7.3 0.0 ?
